data_7710856
loop_
_publ_author_name
'Hoshino, Norihisa'
'Hayashi, Akari'
'Akutagawa, Tomoyuki'

_publ_section_title
;
 The strong correlations between thermal conductivities and electronic
 spin states in crystals of Fe(III) spin crossover complexes
;
_journal_name_full 'Dalton Transactions'
_journal_paper_doi 10.1039/D2DT01597H
_journal_year 2022
_chemical_formula_moiety 'C22 H26 Cl4 Fe N4 O2 1+, C F3 O3 S 1-'
_chemical_formula_sum 'C23 H26 Cl4 F3 Fe N4 O5 S'
_chemical_formula_weight 725.19
_space_group_crystal_system monoclinic
_space_group_IT_number 14
_space_group_name_Hall '-P 2yn'
_space_group_name_H-M_alt 'P 1 21/n 1'
_atom_sites_solution_hydrogens geom
_atom_sites_solution_primary dual
_atom_sites_solution_secondary difmap
_audit_creation_method SHELXL-2018/3
_audit_update_record
;
2022-07-07 deposited with the CCDC.	2022-07-28 downloaded from the CCDC.
;
_cell_angle_alpha 90
_cell_angle_beta 90.864(6)
_cell_angle_gamma 90
_cell_formula_units_Z 4
_cell_length_a 12.9687(6)
_cell_length_b 16.5697(8)
_cell_length_c 14.2061(7)
_cell_measurement_reflns_used 16807
_cell_measurement_temperature 206(2)
_cell_measurement_theta_max 68.27
_cell_measurement_theta_min 3.11
_cell_volume 3052.4(3)
_computing_cell_refinement 'RAPID AUTO (Rigaku, 2011)'
_computing_data_collection 'RAPID AUTO (Rigaku, 2011)'
_computing_data_reduction 'RAPID AUTO (Rigaku, 2011)'
_computing_molecular_graphics 'Mercury (CCDC, 2020)'
_computing_publication_material 'SHELXL-2018/3 (Sheldrick, 2018)'
_computing_structure_refinement 'SHELXL-2018/3 (Sheldrick, 2018)'
_computing_structure_solution 'SHELXT 2018/2 (Sheldrick, 2018)'
_diffrn_ambient_temperature 206(2)
_diffrn_detector_area_resol_mean 10.000
_diffrn_measured_fraction_theta_full 0.987
_diffrn_measured_fraction_theta_max 0.984
_diffrn_measurement_device_type 'Rigaku R-AXIS RAPID'
_diffrn_measurement_method \w
_diffrn_radiation_type CuK\a
_diffrn_radiation_wavelength 1.54187
_diffrn_reflns_av_R_equivalents 0.1478
_diffrn_reflns_av_unetI/netI 0.0982
_diffrn_reflns_Laue_measured_fraction_full 0.987
_diffrn_reflns_Laue_measured_fraction_max 0.984
_diffrn_reflns_limit_h_max 15
_diffrn_reflns_limit_h_min -15
_diffrn_reflns_limit_k_max 19
_diffrn_reflns_limit_k_min -19
_diffrn_reflns_limit_l_max 17
_diffrn_reflns_limit_l_min -17
_diffrn_reflns_number 34029
_diffrn_reflns_point_group_measured_fraction_full 0.987
_diffrn_reflns_point_group_measured_fraction_max 0.984
_diffrn_reflns_theta_full 67.687
_diffrn_reflns_theta_max 68.342
_diffrn_reflns_theta_min 4.099
_diffrn_source 'rotating-anode X-ray tube'
_exptl_absorpt_coefficient_mu 8.350
_exptl_absorpt_correction_T_max 1.0000
_exptl_absorpt_correction_T_min 0.3477
_exptl_absorpt_correction_type empirical
_exptl_absorpt_process_details 'ABSCOR (Rigaku, 2011)'
_exptl_crystal_colour black
_exptl_crystal_density_diffrn 1.578
_exptl_crystal_description block
_exptl_crystal_F_000 1476
_exptl_crystal_preparation 'Magnetic properties,Thermal conductivity'
_exptl_crystal_size_max 0.100
_exptl_crystal_size_mid 0.100
_exptl_crystal_size_min 0.100
_refine_diff_density_max 0.693
_refine_diff_density_min -0.516
_refine_diff_density_rms 0.082
_refine_ls_extinction_method none
_refine_ls_goodness_of_fit_ref 0.976
_refine_ls_hydrogen_treatment constr
_refine_ls_matrix_type full
_refine_ls_number_parameters 370
_refine_ls_number_reflns 5509
_refine_ls_number_restraints 0
_refine_ls_restrained_S_all 0.976
_refine_ls_R_factor_all 0.1024
_refine_ls_R_factor_gt 0.0630
_refine_ls_shift/su_max 0.000
_refine_ls_shift/su_mean 0.000
_refine_ls_structure_factor_coef Fsqd
_refine_ls_weighting_details 'w=1/[\s^2^(Fo^2^)+(0.0860P)^2^] where P=(Fo^2^+2Fc^2^)/3'
_refine_ls_weighting_scheme calc
_refine_ls_wR_factor_gt 0.1517
_refine_ls_wR_factor_ref 0.1730
_reflns_Friedel_coverage 0.000
_reflns_number_gt 3363
_reflns_number_total 5509
_reflns_threshold_expression 'I > 2\s(I)'
_cod_data_source_file d2dt01597h2.cif
_cod_data_source_block 4_206K
_cod_original_sg_symbol_H-M 'P 21/n'
_cod_database_code 7710856
_shelx_shelxl_version_number 2018/3
_shelx_space_group_comment
;
The symmetry employed for this shelxl refinement is uniquely defined
by the following loop, which should always be used as a source of
symmetry information in preference to the above space-group names.
They are only intended as comments.
;
_shelx_estimated_absorpt_t_min 0.489
_shelx_estimated_absorpt_t_max 0.489

loop_
_space_group_symop_operation_xyz
'x, y, z'
'-x+1/2, y+1/2, -z+1/2'
'-x, -y, -z'
'x-1/2, -y-1/2, z-1/2'

loop_
_atom_site_label
_atom_site_type_symbol
_atom_site_fract_x
_atom_site_fract_y
_atom_site_fract_z
_atom_site_U_iso_or_equiv
_atom_site_adp_type
_atom_site_occupancy
_atom_site_site_symmetry_order
_atom_site_calc_flag
_atom_site_refinement_flags_posn
_atom_site_refinement_flags_adp
_atom_site_refinement_flags_occupancy
_atom_site_disorder_assembly
_atom_site_disorder_group
Fe1 Fe 0.68433(5) 0.28056(4) 0.46507(5) 0.0437(2) Uani 1 1 d . . . . .
Cl1 Cl 0.82919(10) 0.12241(8) 0.23240(10) 0.0696(4) Uani 1 1 d . . . . .
Cl2 Cl 0.45621(11) 0.01455(9) 0.12214(11) 0.0765(5) Uani 1 1 d . . . . .
Cl3 Cl 0.53881(9) 0.41931(9) 0.21005(9) 0.0645(4) Uani 1 1 d . . . . .
Cl4 Cl 0.91129(10) 0.44726(8) 0.05530(9) 0.0629(4) Uani 1 1 d . . . . .
S1 S 0.67697(12) 0.26888(10) 0.81888(12) 0.0697(5) Uani 1 1 d . . . . .
F1 F 0.6874(4) 0.3999(3) 0.9154(3) 0.150(2) Uani 1 1 d . . . . .
F2 F 0.5560(4) 0.3300(3) 0.9421(4) 0.167(2) Uani 1 1 d . . . . .
F3 F 0.5663(4) 0.3981(3) 0.8200(5) 0.173(2) Uani 1 1 d . . . . .
O1 O 0.7198(2) 0.19979(19) 0.3808(2) 0.0470(8) Uani 1 1 d . . . . .
O2 O 0.6493(2) 0.35226(18) 0.3679(2) 0.0460(8) Uani 1 1 d . . . . .
O3 O 0.7397(5) 0.2320(4) 0.8882(4) 0.151(2) Uani 1 1 d . . . . .
O4 O 0.5965(4) 0.2258(4) 0.7817(5) 0.160(3) Uani 1 1 d . . . . .
O5 O 0.7374(3) 0.3096(3) 0.7493(3) 0.0993(15) Uani 1 1 d . . . . .
N1 N 0.5423(3) 0.2492(2) 0.4660(3) 0.0453(10) Uani 1 1 d . . . . .
N2 N 0.6399(3) 0.3672(2) 0.5569(3) 0.0489(10) Uani 1 1 d . . . . .
H1 H 0.657437 0.348329 0.621270 0.059 Uiso 1 1 calc R U . . .
N3 N 0.8274(3) 0.3098(2) 0.4615(3) 0.0435(10) Uani 1 1 d . . . . .
N4 N 0.7303(3) 0.2063(2) 0.5716(3) 0.0473(10) Uani 1 1 d . . . . .
H2 H 0.713273 0.233449 0.631509 0.057 Uiso 1 1 calc R U . . .
C1 C 0.6559(3) 0.1636(3) 0.3220(3) 0.0434(11) Uani 1 1 d . . . . .
C2 C 0.6968(4) 0.1200(3) 0.2458(3) 0.0479(12) Uani 1 1 d . . . . .
C3 C 0.6366(4) 0.0766(3) 0.1852(4) 0.0559(14) Uani 1 1 d . . . . .
H3 H 0.666604 0.048028 0.135520 0.067 Uiso 1 1 calc R U . . .
C4 C 0.5315(4) 0.0748(3) 0.1970(4) 0.0541(14) Uani 1 1 d . . . . .
C5 C 0.4860(4) 0.1167(3) 0.2669(3) 0.0503(13) Uani 1 1 d . . . . .
H4 H 0.413983 0.115002 0.273406 0.060 Uiso 1 1 calc R U . . .
C6 C 0.5473(3) 0.1630(3) 0.3301(3) 0.0452(12) Uani 1 1 d . . . . .
C7 C 0.4962(4) 0.2052(3) 0.4051(4) 0.0518(13) Uani 1 1 d . . . . .
H5 H 0.424208 0.199909 0.409272 0.062 Uiso 1 1 calc R U . . .
C8 C 0.4833(4) 0.2884(3) 0.5413(4) 0.0575(14) Uani 1 1 d . . . . .
H6 H 0.492506 0.259436 0.600971 0.069 Uiso 1 1 calc R U . . .
H7 H 0.409593 0.289784 0.524983 0.069 Uiso 1 1 calc R U . . .
C9 C 0.5262(3) 0.3727(3) 0.5488(4) 0.0564(14) Uani 1 1 d . . . . .
H8 H 0.506537 0.404046 0.492808 0.068 Uiso 1 1 calc R U . . .
H9 H 0.498501 0.399859 0.604240 0.068 Uiso 1 1 calc R U . . .
C10 C 0.6891(4) 0.4481(3) 0.5436(4) 0.0544(13) Uani 1 1 d . . . . .
H10 H 0.664805 0.470792 0.483522 0.065 Uiso 1 1 calc R U . . .
H11 H 0.763876 0.440843 0.539673 0.065 Uiso 1 1 calc R U . . .
C11 C 0.6671(4) 0.5076(3) 0.6207(4) 0.0679(16) Uani 1 1 d . . . . .
H12 H 0.701308 0.558342 0.607297 0.081 Uiso 1 1 calc R U . . .
H13 H 0.593321 0.516487 0.624070 0.081 Uiso 1 1 calc R U . . .
H14 H 0.692524 0.486498 0.680296 0.081 Uiso 1 1 calc R U . . .
C12 C 0.7121(3) 0.3715(3) 0.3000(3) 0.0445(12) Uani 1 1 d . . . . .
C13 C 0.6703(3) 0.4057(3) 0.2180(3) 0.0453(12) Uani 1 1 d . . . . .
C14 C 0.7305(3) 0.4282(3) 0.1440(4) 0.0507(13) Uani 1 1 d . . . . .
H15 H 0.700130 0.450638 0.089502 0.061 Uiso 1 1 calc R U . . .
C15 C 0.8357(4) 0.4177(3) 0.1499(3) 0.0489(12) Uani 1 1 d . . . . .
C16 C 0.8810(3) 0.3852(3) 0.2282(3) 0.0452(12) Uani 1 1 d . . . . .
H16 H 0.952873 0.377951 0.230770 0.054 Uiso 1 1 calc R U . . .
C17 C 0.8211(3) 0.3626(3) 0.3046(3) 0.0408(11) Uani 1 1 d . . . . .
C18 C 0.8736(3) 0.3355(3) 0.3885(4) 0.0457(12) Uani 1 1 d . . . . .
H17 H 0.946124 0.336657 0.389796 0.055 Uiso 1 1 calc R U . . .
C19 C 0.8859(4) 0.2838(3) 0.5453(3) 0.0507(13) Uani 1 1 d . . . . .
H18 H 0.874610 0.320761 0.598013 0.061 Uiso 1 1 calc R U . . .
H19 H 0.959924 0.281737 0.532435 0.061 Uiso 1 1 calc R U . . .
C20 C 0.8452(4) 0.2009(3) 0.5673(4) 0.0550(14) Uani 1 1 d . . . . .
H20 H 0.865330 0.162706 0.518239 0.066 Uiso 1 1 calc R U . . .
H21 H 0.873578 0.182080 0.627723 0.066 Uiso 1 1 calc R U . . .
C21 C 0.6811(4) 0.1259(3) 0.5726(4) 0.0613(15) Uani 1 1 d . . . . .
H22 H 0.697564 0.097918 0.513972 0.074 Uiso 1 1 calc R U . . .
H23 H 0.606158 0.133117 0.573921 0.074 Uiso 1 1 calc R U . . .
C22 C 0.7134(4) 0.0732(3) 0.6545(4) 0.0710(16) Uani 1 1 d . . . . .
H24 H 0.677938 0.021777 0.650090 0.085 Uiso 1 1 calc R U . . .
H25 H 0.787303 0.064346 0.652972 0.085 Uiso 1 1 calc R U . . .
H26 H 0.695751 0.099600 0.713016 0.085 Uiso 1 1 calc R U . . .
C23 C 0.6201(7) 0.3494(5) 0.8821(6) 0.100(2) Uani 1 1 d . . . . .

loop_
_atom_site_aniso_label
_atom_site_aniso_U_11
_atom_site_aniso_U_22
_atom_site_aniso_U_33
_atom_site_aniso_U_23
_atom_site_aniso_U_13
_atom_site_aniso_U_12
Fe1 0.0353(4) 0.0520(5) 0.0439(5) 0.0001(4) 0.0025(3) 0.0002(3)
Cl1 0.0498(8) 0.0819(10) 0.0775(11) -0.0155(8) 0.0182(7) 0.0018(7)
Cl2 0.0727(9) 0.0746(9) 0.0812(11) -0.0221(8) -0.0290(8) 0.0096(7)
Cl3 0.0364(7) 0.0969(11) 0.0600(9) 0.0102(8) -0.0016(6) 0.0050(6)
Cl4 0.0542(8) 0.0761(9) 0.0590(9) 0.0114(7) 0.0186(7) 0.0033(7)
S1 0.0590(9) 0.0868(11) 0.0635(11) -0.0055(9) 0.0054(8) -0.0026(8)
F1 0.174(5) 0.137(4) 0.139(4) -0.058(3) 0.040(3) -0.070(4)
F2 0.182(5) 0.133(4) 0.191(5) -0.029(4) 0.148(4) -0.045(3)
F3 0.149(5) 0.149(4) 0.222(6) 0.010(5) 0.035(4) 0.057(4)
O1 0.0359(17) 0.055(2) 0.050(2) -0.0062(17) 0.0025(15) -0.0002(14)
O2 0.0284(16) 0.062(2) 0.048(2) 0.0052(17) 0.0047(14) 0.0026(14)
O3 0.170(6) 0.158(5) 0.123(5) 0.033(4) -0.019(4) 0.051(4)
O4 0.073(3) 0.177(5) 0.230(7) -0.125(5) 0.028(4) -0.040(3)
O5 0.088(3) 0.137(4) 0.073(3) -0.015(3) 0.025(3) -0.023(3)
N1 0.038(2) 0.060(2) 0.038(2) -0.003(2) 0.0091(18) -0.0012(19)
N2 0.045(2) 0.057(2) 0.044(3) 0.000(2) 0.0035(19) 0.0015(19)
N3 0.033(2) 0.048(2) 0.049(3) -0.003(2) -0.0029(19) 0.0026(17)
N4 0.047(2) 0.051(2) 0.044(3) 0.000(2) 0.0037(19) 0.0022(18)
C1 0.038(3) 0.047(3) 0.045(3) 0.004(2) 0.002(2) 0.003(2)
C2 0.043(3) 0.054(3) 0.047(3) 0.000(3) 0.011(2) 0.005(2)
C3 0.064(4) 0.058(3) 0.045(3) -0.008(3) 0.000(3) 0.013(3)
C4 0.052(3) 0.062(3) 0.048(3) -0.003(3) -0.011(3) 0.005(3)
C5 0.046(3) 0.059(3) 0.046(3) 0.005(3) -0.007(2) 0.002(2)
C6 0.041(3) 0.054(3) 0.041(3) 0.001(2) 0.002(2) 0.004(2)
C7 0.038(3) 0.058(3) 0.059(4) 0.007(3) 0.004(3) -0.004(2)
C8 0.043(3) 0.076(4) 0.054(4) -0.006(3) 0.014(3) -0.002(3)
C9 0.040(3) 0.074(4) 0.055(3) -0.010(3) 0.010(2) 0.006(3)
C10 0.050(3) 0.050(3) 0.064(4) -0.005(3) 0.000(3) 0.000(2)
C11 0.070(4) 0.066(4) 0.068(4) -0.014(3) -0.003(3) 0.003(3)
C12 0.040(3) 0.051(3) 0.043(3) -0.006(2) 0.006(2) 0.001(2)
C13 0.037(3) 0.057(3) 0.042(3) -0.001(2) 0.005(2) 0.001(2)
C14 0.043(3) 0.060(3) 0.049(3) 0.003(3) -0.003(2) 0.002(2)
C15 0.042(3) 0.055(3) 0.049(3) -0.004(3) 0.013(2) 0.001(2)
C16 0.029(2) 0.048(3) 0.059(4) 0.003(3) 0.005(2) 0.002(2)
C17 0.032(2) 0.050(3) 0.040(3) -0.003(2) 0.004(2) -0.002(2)
C18 0.034(2) 0.048(3) 0.055(3) -0.002(3) 0.003(2) -0.005(2)
C19 0.047(3) 0.055(3) 0.050(3) 0.005(3) -0.009(2) 0.001(2)
C20 0.043(3) 0.063(3) 0.059(4) 0.009(3) 0.000(3) 0.008(2)
C21 0.063(4) 0.056(3) 0.064(4) 0.007(3) -0.001(3) -0.011(3)
C22 0.093(4) 0.059(4) 0.061(4) 0.010(3) 0.002(3) 0.001(3)
C23 0.114(7) 0.078(5) 0.109(7) -0.020(5) 0.022(5) -0.024(5)

loop_
_atom_type_symbol
_atom_type_description
_atom_type_scat_dispersion_real
_atom_type_scat_dispersion_imag
_atom_type_scat_source
C C 0.0181 0.0091 'International Tables Vol C Tables 4.2.6.8 and 6.1.1.4'
H H 0.0000 0.0000 'International Tables Vol C Tables 4.2.6.8 and 6.1.1.4'
Cl Cl 0.3639 0.7018 'International Tables Vol C Tables 4.2.6.8 and 6.1.1.4'
F F 0.0727 0.0534 'International Tables Vol C Tables 4.2.6.8 and 6.1.1.4'
Fe Fe -1.1336 3.1974 'International Tables Vol C Tables 4.2.6.8 and 6.1.1.4'
O O 0.0492 0.0322 'International Tables Vol C Tables 4.2.6.8 and 6.1.1.4'
N N 0.0311 0.0180 'International Tables Vol C Tables 4.2.6.8 and 6.1.1.4'
S S 0.3331 0.5567 'International Tables Vol C Tables 4.2.6.8 and 6.1.1.4'

loop_
_geom_angle_atom_site_label_1
_geom_angle_atom_site_label_2
_geom_angle_atom_site_label_3
_geom_angle
_geom_angle_site_symmetry_1
_geom_angle_site_symmetry_3
_geom_angle_publ_flag
O1 Fe1 O2 92.40(14) . . ?
O1 Fe1 N1 93.27(15) . . ?
O2 Fe1 N1 87.41(15) . . ?
O1 Fe1 N3 85.16(14) . . ?
O2 Fe1 N3 92.55(15) . . ?
N1 Fe1 N3 178.43(17) . . ?
O1 Fe1 N2 177.79(14) . . ?
O2 Fe1 N2 87.52(15) . . ?
N1 Fe1 N2 84.52(16) . . ?
N3 Fe1 N2 97.04(16) . . ?
O1 Fe1 N4 88.35(15) . . ?
O2 Fe1 N4 176.59(14) . . ?
N1 Fe1 N4 95.87(16) . . ?
N3 Fe1 N4 84.20(16) . . ?
N2 Fe1 N4 91.86(16) . . ?
O4 S1 O3 118.3(4) . . ?
O4 S1 O5 113.6(4) . . ?
O3 S1 O5 111.7(4) . . ?
O4 S1 C23 105.6(4) . . ?
O3 S1 C23 102.3(4) . . ?
O5 S1 C23 103.3(4) . . ?
C1 O1 Fe1 125.3(3) . . ?
C12 O2 Fe1 123.4(3) . . ?
C7 N1 C8 120.1(4) . . ?
C7 N1 Fe1 126.3(3) . . ?
C8 N1 Fe1 113.3(3) . . ?
C9 N2 C10 111.1(4) . . ?
C9 N2 Fe1 106.6(3) . . ?
C10 N2 Fe1 115.2(3) . . ?
C18 N3 C19 120.9(4) . . ?
C18 N3 Fe1 124.8(3) . . ?
C19 N3 Fe1 113.2(3) . . ?
C21 N4 C20 112.2(4) . . ?
C21 N4 Fe1 115.5(3) . . ?
C20 N4 Fe1 106.7(3) . . ?
O1 C1 C2 118.7(4) . . ?
O1 C1 C6 124.9(4) . . ?
C2 C1 C6 116.3(4) . . ?
C3 C2 C1 122.6(4) . . ?
C3 C2 Cl1 120.2(4) . . ?
C1 C2 Cl1 117.2(4) . . ?
C2 C3 C4 119.7(5) . . ?
C5 C4 C3 121.4(5) . . ?
C5 C4 Cl2 119.5(4) . . ?
C3 C4 Cl2 119.0(4) . . ?
C4 C5 C6 119.7(5) . . ?
C1 C6 C5 120.2(4) . . ?
C1 C6 C7 121.6(4) . . ?
C5 C6 C7 118.1(4) . . ?
N1 C7 C6 124.2(5) . . ?
N1 C8 C9 105.3(4) . . ?
N2 C9 C8 108.3(4) . . ?
N2 C10 C11 114.2(4) . . ?
O2 C12 C13 118.3(4) . . ?
O2 C12 C17 124.7(4) . . ?
C13 C12 C17 116.9(4) . . ?
C14 C13 C12 122.1(4) . . ?
C14 C13 Cl3 119.3(4) . . ?
C12 C13 Cl3 118.7(4) . . ?
C13 C14 C15 119.6(4) . . ?
C16 C15 C14 121.0(4) . . ?
C16 C15 Cl4 120.0(4) . . ?
C14 C15 Cl4 119.0(4) . . ?
C15 C16 C17 120.2(4) . . ?
C16 C17 C12 120.1(4) . . ?
C16 C17 C18 117.8(4) . . ?
C12 C17 C18 121.9(4) . . ?
N3 C18 C17 123.7(4) . . ?
N3 C19 C20 104.9(4) . . ?
N4 C20 C19 107.9(4) . . ?
N4 C21 C22 114.5(4) . . ?
F2 C23 F1 111.8(7) . . ?
F2 C23 F3 104.6(8) . . ?
F1 C23 F3 100.8(7) . . ?
F2 C23 S1 116.1(6) . . ?
F1 C23 S1 112.9(6) . . ?
F3 C23 S1 109.1(6) . . ?

loop_
_geom_bond_atom_site_label_1
_geom_bond_atom_site_label_2
_geom_bond_distance
_geom_bond_site_symmetry_2
_geom_bond_publ_flag
Fe1 O1 1.858(3) . ?
Fe1 O2 1.872(3) . ?
Fe1 N1 1.915(4) . ?
Fe1 N3 1.919(4) . ?
Fe1 N2 2.029(4) . ?
Fe1 N4 2.033(4) . ?
Cl1 C2 1.731(5) . ?
Cl2 C4 1.747(5) . ?
Cl3 C13 1.722(4) . ?
Cl4 C15 1.746(5) . ?
S1 O4 1.364(5) . ?
S1 O3 1.407(5) . ?
S1 O5 1.438(4) . ?
S1 C23 1.775(8) . ?
F1 C23 1.293(7) . ?
F2 C23 1.242(8) . ?
F3 C23 1.378(9) . ?
O1 C1 1.312(5) . ?
O2 C12 1.311(5) . ?
N1 C7 1.273(5) . ?
N1 C8 1.475(6) . ?
N2 C9 1.480(5) . ?
N2 C10 1.498(6) . ?
N3 C18 1.279(5) . ?
N3 C19 1.467(5) . ?
N4 C21 1.478(6) . ?
N4 C20 1.495(5) . ?
C1 C2 1.412(6) . ?
C1 C6 1.415(6) . ?
C2 C3 1.359(6) . ?
C3 C4 1.376(6) . ?
C4 C5 1.354(6) . ?
C5 C6 1.417(6) . ?
C6 C7 1.445(6) . ?
C8 C9 1.507(7) . ?
C10 C11 1.504(7) . ?
C12 C13 1.397(6) . ?
C12 C17 1.422(6) . ?
C13 C14 1.371(6) . ?
C14 C15 1.377(6) . ?
C15 C16 1.360(6) . ?
C16 C17 1.395(6) . ?
C17 C18 1.436(6) . ?
C19 C20 1.505(6) . ?
C21 C22 1.509(7) . ?

loop_
_geom_torsion_atom_site_label_1
_geom_torsion_atom_site_label_2
_geom_torsion_atom_site_label_3
_geom_torsion_atom_site_label_4
_geom_torsion
_geom_torsion_site_symmetry_1
_geom_torsion_site_symmetry_2
_geom_torsion_site_symmetry_3
_geom_torsion_site_symmetry_4
_geom_torsion_publ_flag
O2 Fe1 O1 C1 -64.8(3) . . . . ?
N1 Fe1 O1 C1 22.8(4) . . . . ?
N3 Fe1 O1 C1 -157.1(4) . . . . ?
N4 Fe1 O1 C1 118.6(4) . . . . ?
O1 Fe1 O2 C12 -54.5(3) . . . . ?
N1 Fe1 O2 C12 -147.6(4) . . . . ?
N3 Fe1 O2 C12 30.8(4) . . . . ?
N2 Fe1 O2 C12 127.8(3) . . . . ?
Fe1 O1 C1 C2 163.1(3) . . . . ?
Fe1 O1 C1 C6 -18.6(6) . . . . ?
O1 C1 C2 C3 175.7(4) . . . . ?
C6 C1 C2 C3 -2.7(7) . . . . ?
O1 C1 C2 Cl1 -3.5(6) . . . . ?
C6 C1 C2 Cl1 178.1(3) . . . . ?
C1 C2 C3 C4 0.4(8) . . . . ?
Cl1 C2 C3 C4 179.6(4) . . . . ?
C2 C3 C4 C5 1.3(8) . . . . ?
C2 C3 C4 Cl2 -176.7(4) . . . . ?
C3 C4 C5 C6 -0.5(8) . . . . ?
Cl2 C4 C5 C6 177.4(3) . . . . ?
O1 C1 C6 C5 -175.0(4) . . . . ?
C2 C1 C6 C5 3.3(6) . . . . ?
O1 C1 C6 C7 1.6(7) . . . . ?
C2 C1 C6 C7 179.9(4) . . . . ?
C4 C5 C6 C1 -1.9(7) . . . . ?
C4 C5 C6 C7 -178.5(5) . . . . ?
C8 N1 C7 C6 -178.6(4) . . . . ?
Fe1 N1 C7 C6 8.0(7) . . . . ?
C1 C6 C7 N1 3.9(7) . . . . ?
C5 C6 C7 N1 -179.5(4) . . . . ?
C7 N1 C8 C9 -137.5(5) . . . . ?
Fe1 N1 C8 C9 36.7(5) . . . . ?
C10 N2 C9 C8 167.7(4) . . . . ?
Fe1 N2 C9 C8 41.3(5) . . . . ?
N1 C8 C9 N2 -50.6(5) . . . . ?
C9 N2 C10 C11 67.1(5) . . . . ?
Fe1 N2 C10 C11 -171.5(3) . . . . ?
Fe1 O2 C12 C13 161.6(3) . . . . ?
Fe1 O2 C12 C17 -20.6(6) . . . . ?
O2 C12 C13 C14 179.4(4) . . . . ?
C17 C12 C13 C14 1.5(7) . . . . ?
O2 C12 C13 Cl3 -0.9(6) . . . . ?
C17 C12 C13 Cl3 -178.8(3) . . . . ?
C12 C13 C14 C15 -0.5(7) . . . . ?
Cl3 C13 C14 C15 179.8(4) . . . . ?
C13 C14 C15 C16 0.0(7) . . . . ?
C13 C14 C15 Cl4 -179.6(4) . . . . ?
C14 C15 C16 C17 -0.7(7) . . . . ?
Cl4 C15 C16 C17 179.0(4) . . . . ?
C15 C16 C17 C12 1.7(7) . . . . ?
C15 C16 C17 C18 -174.5(4) . . . . ?
O2 C12 C17 C16 -179.8(4) . . . . ?
C13 C12 C17 C16 -2.0(7) . . . . ?
O2 C12 C17 C18 -3.8(7) . . . . ?
C13 C12 C17 C18 174.0(4) . . . . ?
C19 N3 C18 C17 -179.3(4) . . . . ?
Fe1 N3 C18 C17 14.0(7) . . . . ?
C16 C17 C18 N3 -176.7(4) . . . . ?
C12 C17 C18 N3 7.2(7) . . . . ?
C18 N3 C19 C20 -127.9(5) . . . . ?
Fe1 N3 C19 C20 40.2(4) . . . . ?
C21 N4 C20 C19 167.8(4) . . . . ?
Fe1 N4 C20 C19 40.4(4) . . . . ?
N3 C19 C20 N4 -51.9(5) . . . . ?
C20 N4 C21 C22 59.7(6) . . . . ?
Fe1 N4 C21 C22 -177.7(4) . . . . ?
O4 S1 C23 F2 54.3(9) . . . . ?
O3 S1 C23 F2 -70.0(8) . . . . ?
O5 S1 C23 F2 173.9(7) . . . . ?
O4 S1 C23 F1 -174.6(7) . . . . ?
O3 S1 C23 F1 61.0(7) . . . . ?
O5 S1 C23 F1 -55.1(7) . . . . ?
O4 S1 C23 F3 -63.5(7) . . . . ?
O3 S1 C23 F3 172.1(6) . . . . ?
O5 S1 C23 F3 56.0(6) . . . . ?
